data_7117644
loop_
_publ_author_name
'Haiqing Luo'
'Guojiao Wu'
'Shuai Xu'
'Kang Wang'
'Chaoqiang Wu'
'Yan Zhang'
'Jianbo Wang'

_publ_section_title
;
 Palladium-catalyzed cross-coupling of aryl fluorides with
 N-tosylhydrazones via C-F bond activation
;
_journal_name_full Chem.Commun.
_journal_page_first 13321
_journal_paper_doi 10.1039/C5cc05035A
_journal_volume 51
_journal_year 2015
_chemical_formula_moiety 'C16 H12 F3 N O2'
_chemical_formula_sum 'C16 H12 F3 N O2'
_chemical_formula_weight 307.27
_chemical_name_systematic (Z)-2-nitro-1-(1-phenylprop-1-enyl)-4-(trifluoromethyl)benzene
_space_group_crystal_system triclinic
_space_group_IT_number 2
_space_group_name_Hall '-P 1'
_space_group_name_H-M_alt 'P -1'
_symmetry_space_group_name_Hall '-P 1'
_symmetry_space_group_name_H-M 'P -1'
_atom_sites_solution_hydrogens geom
_atom_sites_solution_primary iterative
_audit_creation_date 2015-05-28
_audit_creation_method
;
Olex2 1.2
(compiled 2015.01.26 svn.r3150 for OlexSys, GUI svn.r4998)
;
_audit_update_record
;
2015-06-16 deposited with the CCDC.
2015-07-14 downloaded from the CCDC.
;
_cell_angle_alpha 75.880(7)
_cell_angle_beta 72.823(8)
_cell_angle_gamma 67.507(9)
_cell_formula_units_Z 2
_cell_length_a 8.1909(8)
_cell_length_b 9.5693(9)
_cell_length_c 10.5301(8)
_cell_measurement_reflns_used 1803
_cell_measurement_temperature 180.01(10)
_cell_measurement_theta_max 26.2040
_cell_measurement_theta_min 2.9720
_cell_volume 720.50(12)
_computing_cell_refinement
;
CrysAlisPro, Agilent Technologies,
Version 1.171.36.32 (release 02-08-2013 CrysAlis171 .NET)
(compiled Aug  2 2013,16:46:58)
;
_computing_data_collection
;
CrysAlisPro, Agilent Technologies,
Version 1.171.36.32 (release 02-08-2013 CrysAlis171 .NET)
(compiled Aug  2 2013,16:46:58)
;
_computing_data_reduction
;
CrysAlisPro, Agilent Technologies,
Version 1.171.36.32 (release 02-08-2013 CrysAlis171 .NET)
(compiled Aug  2 2013,16:46:58)
;
_computing_molecular_graphics 'Olex2 (Dolomanov et al., 2009)'
_computing_publication_material 'Olex2 (Dolomanov et al., 2009)'
_computing_structure_refinement 'ShelXL (Sheldrick, 2008)'
_computing_structure_solution
;
Superflip (Palatinus & Chapuis, 2007;Palatinus & van der Lee, 2008;
Palatinus et al., 2012)
;
_diffrn_ambient_temperature 180.01(10)
_diffrn_detector_area_resol_mean 10.3914
_diffrn_measured_fraction_theta_full 0.977
_diffrn_measured_fraction_theta_max 0.978
_diffrn_measurement_details
;
  1 omega  -81.00   17.00   1.0000    1.3300
omega____ theta____ kappa____ phi______ frames
    -      -11.7954  -57.0000  -30.0000 98

  2 omega -100.00  -75.00   1.0000    1.3300
omega____ theta____ kappa____ phi______ frames
    -      -11.7954  178.0000 -150.0000 25

  3 omega  -87.00  -60.00   1.0000    1.3300
omega____ theta____ kappa____ phi______ frames
    -      -11.7954 -178.0000  -90.0000 27

  4 omega  -41.00   43.00   1.0000    1.3300
omega____ theta____ kappa____ phi______ frames
    -      -11.7954   57.0000  -90.0000 84

  5 omega  -91.00   22.00   1.0000    1.3300
omega____ theta____ kappa____ phi______ frames
    -      -11.7954  -77.0000  120.0000 113
;
_diffrn_measurement_device_type 'SuperNova, Dual, Cu at zero, Atlas'
_diffrn_measurement_method '\w scans'
_diffrn_orient_matrix_UB_11 -0.0412616000
_diffrn_orient_matrix_UB_12 -0.0572817000
_diffrn_orient_matrix_UB_13 0.0188816000
_diffrn_orient_matrix_UB_21 -0.0829139000
_diffrn_orient_matrix_UB_22 0.0559038000
_diffrn_orient_matrix_UB_23 -0.0120027000
_diffrn_orient_matrix_UB_31 0.0260340000
_diffrn_orient_matrix_UB_32 -0.0132129000
_diffrn_orient_matrix_UB_33 -0.0676918000
_diffrn_radiation_monochromator mirror
_diffrn_radiation_type MoK\a
_diffrn_radiation_wavelength 0.71073
_diffrn_reflns_av_R_equivalents 0.0385
_diffrn_reflns_av_unetI/netI 0.0524
_diffrn_reflns_laue_measured_fraction_full 0.977
_diffrn_reflns_laue_measured_fraction_max 0.978
_diffrn_reflns_limit_h_max 10
_diffrn_reflns_limit_h_min -10
_diffrn_reflns_limit_k_max 11
_diffrn_reflns_limit_k_min -11
_diffrn_reflns_limit_l_max 12
_diffrn_reflns_limit_l_min -11
_diffrn_reflns_number 5726
_diffrn_reflns_point_group_measured_fraction_full 0.977
_diffrn_reflns_point_group_measured_fraction_max 0.978
_diffrn_reflns_theta_full 25.242
_diffrn_reflns_theta_max 26.014
_diffrn_reflns_theta_min 2.864
_diffrn_source 'SuperNova (Mo) X-ray Source'
_exptl_absorpt_coefficient_mu 0.120
_exptl_absorpt_correction_T_max 1.00000
_exptl_absorpt_correction_T_min 0.33305
_exptl_absorpt_correction_type multi-scan
_exptl_absorpt_process_details
;
CrysAlisPro, Agilent Technologies,
Version 1.171.36.32 (release 02-08-2013 CrysAlis171 .NET)
(compiled Aug  2 2013,16:46:58)
Empirical absorption correction using spherical harmonics,
 implemented in SCALE3 ABSPACK scaling algorithm.
;
_exptl_crystal_colour 'Yellow '
_exptl_crystal_density_diffrn 1.416
_exptl_crystal_F_000 316
_exptl_crystal_size_max 0.15
_exptl_crystal_size_mid 0.1
_exptl_crystal_size_min 0.1
_refine_diff_density_max 0.674
_refine_diff_density_min -0.481
_refine_diff_density_rms 0.067
_refine_ls_extinction_coef .
_refine_ls_extinction_method none
_refine_ls_goodness_of_fit_ref 1.063
_refine_ls_hydrogen_treatment constr
_refine_ls_matrix_type full
_refine_ls_number_parameters 200
_refine_ls_number_reflns 2770
_refine_ls_number_restraints 0
_refine_ls_restrained_S_all 1.063
_refine_ls_R_factor_all 0.1275
_refine_ls_R_factor_gt 0.0893
_refine_ls_shift/su_max 0.000
_refine_ls_shift/su_mean 0.000
_refine_ls_structure_factor_coef Fsqd
_refine_ls_weighting_details 'w=1/[\s^2^(Fo^2^)+(0.1068P)^2^+0.9932P] where P=(Fo^2^+2Fc^2^)/3'
_refine_ls_weighting_scheme calc
_refine_ls_wR_factor_gt 0.2252
_refine_ls_wR_factor_ref 0.2594
_reflns_Friedel_coverage 0.000
_reflns_friedel_fraction_full .
_reflns_friedel_fraction_max .
_reflns_number_gt 1803
_reflns_number_total 2770
_reflns_threshold_expression 'I > 2\s(I)'
_cod_data_source_file c5cc05035a2.cif
_cod_data_source_block exp_5136
_cod_original_cell_volume 720.49(12)
_cod_database_code 7117644
_audit_block_doi 10.5517/cc1j703w
_shelxl_version_number 2014-3
_chemical_oxdiff_formula 'C16 H12 O2 N1 F3'
_shelx_space_group_comment
;
The symmetry employed for this shelxl refinement is uniquely defined
by the following loop, which should always be used as a source of
symmetry information in preference to the above space-group names.
They are only intended as comments.
;
_shelx_estimated_absorpt_t_max 0.988
_shelx_estimated_absorpt_t_min 0.982
_reflns_odcompleteness_completeness 99.79
_reflns_odcompleteness_iscentric 1
_reflns_odcompleteness_theta 25.97
_olex2_refinement_description
;
1. Fixed Uiso
 At 1.2 times of:
  All C(H) groups
 At 1.5 times of:
  All C(H,H,H) groups
2.a Aromatic/amide H refined with riding coordinates:
 C3(H3), C4(H4), C6(H6), C9(H9), C12(H12), C13(H13), C14(H14), C15(H15),
 C16(H16)
2.b Idealised Me refined as rotating group:
 C10(H10A,H10B,H10C)
;
_olex2_submission_special_instructions 'No special instructions were received'

loop_
_space_group_symop_operation_xyz
'x, y, z'
'-x, -y, -z'

loop_
_atom_site_label
_atom_site_type_symbol
_atom_site_fract_x
_atom_site_fract_y
_atom_site_fract_z
_atom_site_U_iso_or_equiv
_atom_site_adp_type
_atom_site_occupancy
_atom_site_site_symmetry_order
_atom_site_calc_flag
_atom_site_refinement_flags_posn
_atom_site_refinement_flags_adp
_atom_site_refinement_flags_occupancy
_atom_site_disorder_assembly
_atom_site_disorder_group
C1 C 0.0620(4) 0.6689(4) 0.3435(3) 0.0333(8) Uani 1 1 d . . . . .
C2 C 0.2167(5) 0.6183(4) 0.2447(3) 0.0328(8) Uani 1 1 d . . . . .
C3 C 0.3745(5) 0.6297(4) 0.2604(4) 0.0415(9) Uani 1 1 d . . . . .
H3 H 0.4835 0.5987 0.1941 0.050 Uiso 1 1 calc R . . . .
C4 C 0.3767(5) 0.6845(4) 0.3693(4) 0.0428(9) Uani 1 1 d . . . . .
H4 H 0.4868 0.6889 0.3780 0.051 Uiso 1 1 calc R . . . .
C5 C 0.2193(5) 0.7330(4) 0.4656(3) 0.0355(8) Uani 1 1 d . . . . .
C6 C 0.0600(5) 0.7252(4) 0.4530(4) 0.0381(9) Uani 1 1 d . . . . .
H6 H -0.0492 0.7580 0.5186 0.046 Uiso 1 1 calc R . . . .
C7 C 0.2220(6) 0.7920(5) 0.5834(4) 0.0470(10) Uani 1 1 d . . . . .
C8 C 0.2275(5) 0.5580(4) 0.1226(3) 0.0331(8) Uani 1 1 d . . . . .
C9 C 0.2237(5) 0.6523(4) 0.0055(4) 0.0434(9) Uani 1 1 d . . . . .
H9 H 0.2394 0.6085 -0.0710 0.052 Uiso 1 1 calc R . . . .
C10 C 0.1975(7) 0.8182(4) -0.0174(4) 0.0538(11) Uani 1 1 d . . . . .
H10A H 0.1521 0.8565 0.0691 0.081 Uiso 1 1 calc GR . . . .
H10B H 0.1095 0.8736 -0.0739 0.081 Uiso 1 1 calc GR . . . .
H10C H 0.3135 0.8341 -0.0626 0.081 Uiso 1 1 calc GR . . . .
C11 C 0.2597(5) 0.3924(4) 0.1364(4) 0.0352(8) Uani 1 1 d . . . . .
C12 C 0.2249(5) 0.3328(5) 0.0417(4) 0.0447(9) Uani 1 1 d . . . . .
H12 H 0.1736 0.4000 -0.0299 0.054 Uiso 1 1 calc R . . . .
C13 C 0.2647(6) 0.1777(5) 0.0519(5) 0.0552(11) Uani 1 1 d . . . . .
H13 H 0.2415 0.1393 -0.0136 0.066 Uiso 1 1 calc R . . . .
C14 C 0.3376(7) 0.0770(5) 0.1554(5) 0.0596(12) Uani 1 1 d . . . . .
H14 H 0.3662 -0.0300 0.1605 0.072 Uiso 1 1 calc R . . . .
C15 C 0.3683(6) 0.1340(5) 0.2514(4) 0.0540(11) Uani 1 1 d . . . . .
H15 H 0.4164 0.0660 0.3240 0.065 Uiso 1 1 calc R . . . .
C16 C 0.3292(5) 0.2903(4) 0.2423(4) 0.0442(9) Uani 1 1 d . . . . .
H16 H 0.3501 0.3281 0.3093 0.053 Uiso 1 1 calc R . . . .
F1 F 0.0671(5) 0.8709(6) 0.6443(5) 0.155(2) Uani 1 1 d . . . . .
F2 F 0.3203(7) 0.8790(5) 0.5521(3) 0.1259(17) Uani 1 1 d . . . . .
F3 F 0.2928(8) 0.6838(4) 0.6717(4) 0.140(2) Uani 1 1 d . . . . .
N1 N -0.1127(4) 0.6650(4) 0.3353(3) 0.0459(9) Uani 1 1 d . . . . .
O1 O -0.1202(5) 0.5882(6) 0.2689(4) 0.0963(15) Uani 1 1 d . . . . .
O2 O -0.2440(6) 0.7346(10) 0.4024(7) 0.208(4) Uani 1 1 d . . . . .

loop_
_atom_site_aniso_label
_atom_site_aniso_U_11
_atom_site_aniso_U_22
_atom_site_aniso_U_33
_atom_site_aniso_U_23
_atom_site_aniso_U_13
_atom_site_aniso_U_12
C1 0.0261(18) 0.0404(19) 0.0369(18) -0.0097(14) -0.0073(14) -0.0122(15)
C2 0.0302(19) 0.0339(17) 0.0358(19) -0.0083(14) -0.0076(14) -0.0103(15)
C3 0.029(2) 0.052(2) 0.045(2) -0.0164(17) -0.0011(16) -0.0152(17)
C4 0.032(2) 0.052(2) 0.053(2) -0.0118(18) -0.0130(17) -0.0171(17)
C5 0.035(2) 0.0359(18) 0.039(2) -0.0072(15) -0.0130(16) -0.0109(15)
C6 0.0297(19) 0.047(2) 0.039(2) -0.0145(16) -0.0043(15) -0.0114(16)
C7 0.049(3) 0.056(2) 0.044(2) -0.0090(19) -0.0175(19) -0.021(2)
C8 0.0287(18) 0.0358(18) 0.0349(19) -0.0114(14) -0.0040(14) -0.0097(15)
C9 0.051(2) 0.041(2) 0.034(2) -0.0090(15) -0.0036(17) -0.0140(18)
C10 0.071(3) 0.038(2) 0.044(2) -0.0035(17) -0.005(2) -0.018(2)
C11 0.0300(19) 0.0365(18) 0.040(2) -0.0108(15) -0.0007(15) -0.0147(15)
C12 0.047(2) 0.047(2) 0.044(2) -0.0138(17) -0.0090(18) -0.0168(18)
C13 0.060(3) 0.051(2) 0.063(3) -0.020(2) -0.007(2) -0.025(2)
C14 0.065(3) 0.039(2) 0.078(3) -0.013(2) -0.006(2) -0.025(2)
C15 0.057(3) 0.046(2) 0.056(3) 0.0017(19) -0.010(2) -0.022(2)
C16 0.046(2) 0.047(2) 0.041(2) -0.0055(17) -0.0068(17) -0.0211(19)
F1 0.067(2) 0.275(6) 0.156(4) -0.173(4) -0.023(2) -0.009(3)
F2 0.202(4) 0.180(4) 0.071(2) -0.038(2) -0.010(2) -0.149(4)
F3 0.279(6) 0.083(2) 0.083(2) -0.0010(18) -0.114(3) -0.041(3)
N1 0.0253(17) 0.067(2) 0.051(2) -0.0279(17) -0.0031(15) -0.0134(16)
O1 0.057(2) 0.175(4) 0.094(3) -0.081(3) 0.0020(19) -0.056(3)
O2 0.041(2) 0.414(11) 0.244(7) -0.262(8) 0.021(3) -0.068(4)

loop_
_atom_type_symbol
_atom_type_description
_atom_type_scat_dispersion_real
_atom_type_scat_dispersion_imag
_atom_type_scat_source
C C 0.0033 0.0016 'International Tables Vol C Tables 4.2.6.8 and 6.1.1.4'
H H 0.0000 0.0000 'International Tables Vol C Tables 4.2.6.8 and 6.1.1.4'
F F 0.0171 0.0103 'International Tables Vol C Tables 4.2.6.8 and 6.1.1.4'
N N 0.0061 0.0033 'International Tables Vol C Tables 4.2.6.8 and 6.1.1.4'
O O 0.0106 0.0060 'International Tables Vol C Tables 4.2.6.8 and 6.1.1.4'

loop_
_geom_angle_atom_site_label_1
_geom_angle_atom_site_label_2
_geom_angle_atom_site_label_3
_geom_angle
_geom_angle_site_symmetry_1
_geom_angle_site_symmetry_3
C2 C1 N1 120.3(3) . .
C6 C1 C2 123.4(3) . .
C6 C1 N1 116.3(3) . .
C1 C2 C3 115.8(3) . .
C1 C2 C8 126.1(3) . .
C3 C2 C8 118.1(3) . .
C2 C3 H3 119.0 . .
C4 C3 C2 122.0(3) . .
C4 C3 H3 119.0 . .
C3 C4 H4 119.9 . .
C3 C4 C5 120.1(3) . .
C5 C4 H4 119.9 . .
C4 C5 C6 119.7(3) . .
C4 C5 C7 120.0(3) . .
C6 C5 C7 120.3(3) . .
C1 C6 C5 119.0(3) . .
C1 C6 H6 120.5 . .
C5 C6 H6 120.5 . .
F1 C7 C5 114.4(3) . .
F1 C7 F2 105.2(4) . .
F1 C7 F3 107.1(4) . .
F2 C7 C5 113.2(3) . .
F3 C7 C5 112.4(3) . .
F3 C7 F2 103.8(4) . .
C9 C8 C2 118.9(3) . .
C9 C8 C11 123.5(3) . .
C11 C8 C2 117.4(3) . .
C8 C9 H9 116.6 . .
C8 C9 C10 126.8(3) . .
C10 C9 H9 116.6 . .
C9 C10 H10A 109.5 . .
C9 C10 H10B 109.5 . .
C9 C10 H10C 109.5 . .
H10A C10 H10B 109.5 . .
H10A C10 H10C 109.5 . .
H10B C10 H10C 109.5 . .
C12 C11 C8 121.1(3) . .
C16 C11 C8 121.0(3) . .
C16 C11 C12 117.8(3) . .
C11 C12 H12 119.8 . .
C13 C12 C11 120.4(4) . .
C13 C12 H12 119.8 . .
C12 C13 H13 119.3 . .
C12 C13 C14 121.3(4) . .
C14 C13 H13 119.3 . .
C13 C14 H14 120.5 . .
C13 C14 C15 119.0(4) . .
C15 C14 H14 120.5 . .
C14 C15 H15 119.8 . .
C14 C15 C16 120.3(4) . .
C16 C15 H15 119.8 . .
C11 C16 H16 119.5 . .
C15 C16 C11 121.1(4) . .
C15 C16 H16 119.5 . .
O1 N1 C1 121.8(3) . .
O2 N1 C1 118.5(3) . .
O2 N1 O1 119.6(4) . .

loop_
_geom_bond_atom_site_label_1
_geom_bond_atom_site_label_2
_geom_bond_distance
_geom_bond_site_symmetry_2
C1 C2 1.386(5) .
C1 C6 1.380(5) .
C1 N1 1.473(4) .
C2 C3 1.397(5) .
C2 C8 1.499(4) .
C3 H3 0.9500 .
C3 C4 1.380(5) .
C4 H4 0.9500 .
C4 C5 1.381(5) .
C5 C6 1.381(5) .
C5 C7 1.491(5) .
C6 H6 0.9500 .
C7 F1 1.270(5) .
C7 F2 1.294(5) .
C7 F3 1.289(5) .
C8 C9 1.340(5) .
C8 C11 1.481(5) .
C9 H9 0.9500 .
C9 C10 1.486(5) .
C10 H10A 0.9800 .
C10 H10B 0.9800 .
C10 H10C 0.9800 .
C11 C12 1.403(5) .
C11 C16 1.393(5) .
C12 H12 0.9500 .
C12 C13 1.376(5) .
C13 H13 0.9500 .
C13 C14 1.380(7) .
C14 H14 0.9500 .
C14 C15 1.381(6) .
C15 H15 0.9500 .
C15 C16 1.389(5) .
C16 H16 0.9500 .
N1 O1 1.159(4) .
N1 O2 1.155(5) .
